data_1504946
loop_
_publ_author_name
'Liu, Wei-Jun'
'Chen, Xiao-Hua'
'Gong, Liu-Zhu'

_publ_section_title
;
 Direct assembly of aldehydes, amino esters, and anilines into chiral
 imidazolidines via Br\/onsted acid catalyzed asymmetric 1,3-dipolar
 cycloadditions.
;
_journal_issue 23
_journal_name_full 'Organic letters'
_journal_page_first 5357
_journal_page_last 5360
_journal_paper_doi 10.1021/ol802177s
_journal_volume 10
_journal_year 2008
_chemical_formula_sum 'C31 H34 Br2 N2 O5'
_chemical_formula_weight 674.42
_chemical_name_systematic
;
 ?
;
_space_group_IT_number 19
_symmetry_cell_setting orthorhombic
_symmetry_space_group_name_Hall 'P 2ac 2ab'
_symmetry_space_group_name_H-M 'P 21 21 21'
_atom_sites_solution_hydrogens geom
_atom_sites_solution_primary direct
_atom_sites_solution_secondary difmap
_audit_creation_method SHELXL-97
_cell_angle_alpha 90.000(5)
_cell_angle_beta 90.000(5)
_cell_angle_gamma 90.000(5)
_cell_formula_units_Z 4
_cell_length_a 9.814(5)
_cell_length_b 14.667(5)
_cell_length_c 21.883(5)
_cell_measurement_reflns_used 15302
_cell_measurement_temperature 293(2)
_cell_measurement_theta_max 62.5536
_cell_measurement_theta_min 2.0138
_cell_volume 3150(2)
_computing_cell_refinement 'CrysAlis RED'
_computing_data_collection 'CrysAlis CCD'
_computing_data_reduction 'CrysAlis RED'
_computing_structure_refinement 'SHELXL-97 (Sheldrick, 1997)'
_computing_structure_solution 'SHELXL-97 (Sheldrick, 1997)'
_diffrn_ambient_temperature 293(2)
_diffrn_detector_area_resol_mean 15.9149
_diffrn_measured_fraction_theta_full 0.984
_diffrn_measured_fraction_theta_max 0.984
_diffrn_measurement_device_type 'Gemini S Ultra'
_diffrn_radiation_monochromator mirror
_diffrn_radiation_source 'Ultra (Cu) X-ray Source'
_diffrn_radiation_type 'Cu K\a'
_diffrn_radiation_wavelength 1.54184
_diffrn_reflns_av_R_equivalents 0.0171
_diffrn_reflns_av_sigmaI/netI 0.0118
_diffrn_reflns_limit_h_max 11
_diffrn_reflns_limit_h_min -11
_diffrn_reflns_limit_k_max 16
_diffrn_reflns_limit_k_min -16
_diffrn_reflns_limit_l_max 25
_diffrn_reflns_limit_l_min -16
_diffrn_reflns_number 17695
_diffrn_reflns_theta_full 62.64
_diffrn_reflns_theta_max 62.64
_diffrn_reflns_theta_min 3.63
_diffrn_standards_decay_% none
_exptl_absorpt_coefficient_mu 3.591
_exptl_absorpt_correction_T_max 0.4330
_exptl_absorpt_correction_T_min 0.2889
_exptl_absorpt_correction_type multi-scan
_exptl_absorpt_process_details
;
CrysAlis RED, Oxford Diffraction Ltd.,
Version 1.171.32.15 (release 10-01-2008 CrysAlis171 .NET)
(compiled Jan 10 2008,16:37:18)
Empirical absorption correction using spherical harmonics,
 implemented in SCALE3 ABSPACK scaling algorithm.
;
_exptl_crystal_colour colorless
_exptl_crystal_density_diffrn 1.422
_exptl_crystal_density_method 'not measured'
_exptl_crystal_description block
_exptl_crystal_F_000 1376
_exptl_crystal_size_max 0.46
_exptl_crystal_size_mid 0.40
_exptl_crystal_size_min 0.28
_refine_diff_density_max 0.644
_refine_diff_density_min -0.558
_refine_diff_density_rms 0.051
_refine_ls_abs_structure_details 'Flack H D (1983), Acta Cryst. A39, 876-881'
_refine_ls_abs_structure_Flack 0.02(2)
_refine_ls_extinction_coef 0.00369(17)
_refine_ls_extinction_expression Fc^*^=kFc[1+0.001xFc^2^\l^3^/sin(2\q)]^-1/4^
_refine_ls_extinction_method SHELXL
_refine_ls_goodness_of_fit_ref 1.000
_refine_ls_hydrogen_treatment mixed
_refine_ls_matrix_type full
_refine_ls_number_parameters 366
_refine_ls_number_reflns 4875
_refine_ls_number_restraints 0
_refine_ls_restrained_S_all 1.000
_refine_ls_R_factor_all 0.0495
_refine_ls_R_factor_gt 0.0481
_refine_ls_shift/su_max 0.000
_refine_ls_shift/su_mean 0.000
_refine_ls_structure_factor_coef Fsqd
_refine_ls_weighting_details 'calc w=1/[\s^2^(Fo^2^)+(0.0064P)^2^+5.5201P] where P=(Fo^2^+2Fc^2^)/3'
_refine_ls_weighting_scheme calc
_refine_ls_wR_factor_gt 0.0966
_refine_ls_wR_factor_ref 0.0971
_reflns_number_gt 4654
_reflns_number_total 4875
_reflns_threshold_expression >2sigma(I)
_cod_data_source_file ol802177s_si_001.cif
_cod_data_source_block 080515-cu
_cod_database_code 1504946

loop_
_symmetry_equiv_pos_as_xyz
'x, y, z'
'-x+1/2, -y, z+1/2'
'x+1/2, -y+1/2, -z'
'-x, y+1/2, -z+1/2'

loop_
_atom_site_label
_atom_site_type_symbol
_atom_site_fract_x
_atom_site_fract_y
_atom_site_fract_z
_atom_site_U_iso_or_equiv
_atom_site_adp_type
_atom_site_occupancy
_atom_site_symmetry_multiplicity
_atom_site_calc_flag
_atom_site_refinement_flags
Br1 Br -0.04680(7) 0.62664(5) 0.18386(4) 0.1120(3) Uani 1 1 d .
Br2 Br 0.91559(9) 0.62165(6) 0.38792(5) 0.1347(4) Uani 1 1 d .
N2 N 0.3328(4) 0.3077(3) 0.33089(16) 0.0555(9) Uani 1 1 d .
N1 N 0.4768(3) 0.3202(2) 0.24594(15) 0.0458(8) Uani 1 1 d .
O5 O 0.6119(4) 0.2368(2) 0.42794(14) 0.0663(9) Uani 1 1 d .
O2 O 0.4757(4) 0.1165(2) 0.29769(15) 0.0757(9) Uani 1 1 d .
O4 O 0.4501(4) 0.3444(2) 0.44170(15) 0.0820(11) Uani 1 1 d .
O3 O 0.3763(4) 0.1279(2) 0.38863(17) 0.0832(11) Uani 1 1 d .
O1 O 0.6308(5) 0.1968(2) 0.01365(16) 0.0921(14) Uani 1 1 d .
C29 C 0.5055(5) 0.2873(3) 0.4113(2) 0.0560(11) Uani 1 1 d .
C4 C 0.2415(4) 0.3890(3) 0.2425(2) 0.0528(10) Uani 1 1 d .
C19 C 0.6549(4) 0.3777(3) 0.31834(19) 0.0497(9) Uani 1 1 d .
C7 C 0.3315(4) 0.3119(3) 0.26407(19) 0.0512(10) Uani 1 1 d .
H7 H 0.2954 0.2544 0.2481 0.061 Uiso 1 1 calc R
C25 C 0.4631(4) 0.2641(3) 0.34669(18) 0.0479(9) Uani 1 1 d .
C26 C 0.4412(5) 0.1598(3) 0.3404(2) 0.0575(11) Uani 1 1 d .
C24 C 0.7811(5) 0.3620(4) 0.3442(2) 0.0693(13) Uani 1 1 d .
H24 H 0.8138 0.3027 0.3477 0.083 Uiso 1 1 calc R
C21 C 0.6908(5) 0.5387(3) 0.3315(2) 0.0695(13) Uani 1 1 d .
H21 H 0.6602 0.5982 0.3264 0.083 Uiso 1 1 calc R
C3 C 0.2924(5) 0.4695(3) 0.2201(3) 0.0724(14) Uani 1 1 d .
H3 H 0.3862 0.4764 0.2162 0.087 Uiso 1 1 calc R
C11 C 0.5932(7) 0.2297(3) 0.0711(2) 0.0714(15) Uani 1 1 d .
C18 C 0.5658(4) 0.2971(3) 0.29770(18) 0.0488(10) Uani 1 1 d .
H18 H 0.6248 0.2461 0.2860 0.059 Uiso 1 1 calc R
C2 C 0.2071(5) 0.5414(3) 0.2031(3) 0.0830(18) Uani 1 1 d .
H2 H 0.2432 0.5959 0.1887 0.100 Uiso 1 1 calc R
C10 C 0.4606(6) 0.2496(3) 0.0836(2) 0.0675(13) Uani 1 1 d .
H10 H 0.3957 0.2428 0.0530 0.081 Uiso 1 1 calc R
C9 C 0.4197(5) 0.2800(3) 0.1410(2) 0.0594(11) Uani 1 1 d .
H9 H 0.3284 0.2922 0.1488 0.071 Uiso 1 1 calc R
C31 C 0.5960(7) 0.2058(5) 0.5368(3) 0.0967(19) Uani 1 1 d .
H31A H 0.6360 0.2198 0.5757 0.145 Uiso 1 1 calc R
H31B H 0.6012 0.1413 0.5297 0.145 Uiso 1 1 calc R
H31C H 0.5024 0.2246 0.5366 0.145 Uiso 1 1 calc R
C20 C 0.6127(5) 0.4662(3) 0.3110(2) 0.0629(12) Uani 1 1 d .
H20 H 0.5299 0.4778 0.2918 0.076 Uiso 1 1 calc R
C1 C 0.0707(5) 0.5299(3) 0.2080(3) 0.0724(14) Uani 1 1 d .
C5 C 0.1033(5) 0.3777(4) 0.2425(3) 0.094(2) Uani 1 1 d .
H5 H 0.0665 0.3219 0.2541 0.113 Uiso 1 1 calc R
C13 C 0.6538(5) 0.2775(3) 0.1721(2) 0.0621(12) Uani 1 1 d .
H13 H 0.7208 0.2884 0.2012 0.075 Uiso 1 1 calc R
C22 C 0.8115(6) 0.5223(4) 0.3588(3) 0.0736(14) Uani 1 1 d .
C8 C 0.5166(4) 0.2920(2) 0.18658(19) 0.0489(10) Uani 1 1 d .
C6 C 0.0169(5) 0.4483(4) 0.2253(3) 0.104(2) Uani 1 1 d .
H6 H -0.0770 0.4399 0.2256 0.125 Uiso 1 1 calc R
C23 C 0.8593(6) 0.4349(4) 0.3652(3) 0.0843(18) Uani 1 1 d .
H23 H 0.9435 0.4243 0.3833 0.101 Uiso 1 1 calc R
C30 C 0.6709(7) 0.2545(5) 0.4880(3) 0.0942(19) Uani 1 1 d .
H30A H 0.6685 0.3195 0.4961 0.113 Uiso 1 1 calc R
H30B H 0.7654 0.2352 0.4882 0.113 Uiso 1 1 calc R
C14 C 0.6185(9) 0.0992(4) 0.0038(3) 0.103(2) Uani 1 1 d .
C27 C 0.3565(10) 0.0289(4) 0.3921(3) 0.122(3) Uani 1 1 d .
H27A H 0.2622 0.0153 0.3825 0.146 Uiso 1 1 calc R
H27B H 0.4127 0.0001 0.3612 0.146 Uiso 1 1 calc R
C16 C 0.4781(9) 0.0667(4) 0.0082(4) 0.126(3) Uani 1 1 d .
H16A H 0.4412 0.0832 0.0473 0.188 Uiso 1 1 calc R
H16B H 0.4764 0.0016 0.0038 0.188 Uiso 1 1 calc R
H16C H 0.4243 0.0941 -0.0235 0.188 Uiso 1 1 calc R
C12 C 0.6899(6) 0.2469(3) 0.1145(3) 0.0734(14) Uani 1 1 d .
H12 H 0.7814 0.2380 0.1052 0.088 Uiso 1 1 calc R
C17 C 0.7034(10) 0.0480(6) 0.0528(6) 0.192(6) Uani 1 1 d .
H17A H 0.6606 0.0547 0.0920 0.288 Uiso 1 1 calc R
H17B H 0.7937 0.0731 0.0544 0.288 Uiso 1 1 calc R
H17C H 0.7085 -0.0155 0.0425 0.288 Uiso 1 1 calc R
C28 C 0.3860(14) -0.0069(5) 0.4453(5) 0.200(6) Uani 1 1 d .
H28A H 0.3736 -0.0717 0.4435 0.299 Uiso 1 1 calc R
H28B H 0.3269 0.0183 0.4759 0.299 Uiso 1 1 calc R
H28C H 0.4790 0.0066 0.4554 0.299 Uiso 1 1 calc R
C15 C 0.6790(17) 0.0839(7) -0.0568(5) 0.328(12) Uani 1 1 d .
H15A H 0.7711 0.1060 -0.0570 0.493 Uiso 1 1 calc R
H15B H 0.6270 0.1160 -0.0871 0.493 Uiso 1 1 calc R
H15C H 0.6785 0.0199 -0.0658 0.493 Uiso 1 1 calc R
H200 H 0.326(4) 0.364(3) 0.3492(19) 0.054(12) Uiso 1 1 d .

loop_
_atom_site_aniso_label
_atom_site_aniso_U_11
_atom_site_aniso_U_22
_atom_site_aniso_U_33
_atom_site_aniso_U_23
_atom_site_aniso_U_13
_atom_site_aniso_U_12
Br1 0.0894(5) 0.0819(4) 0.1647(7) 0.0211(5) -0.0141(4) 0.0361(4)
Br2 0.1273(7) 0.0981(5) 0.1788(8) 0.0153(6) -0.0674(6) -0.0505(5)
N2 0.060(2) 0.053(2) 0.054(2) 0.0037(18) 0.0142(18) 0.0072(18)
N1 0.0427(18) 0.0462(18) 0.0484(18) 0.0004(15) 0.0045(15) 0.0053(15)
O5 0.071(2) 0.072(2) 0.0556(18) 0.0084(16) -0.0060(16) -0.0062(18)
O2 0.100(3) 0.0473(17) 0.080(2) -0.0137(17) 0.0080(19) 0.0060(19)
O4 0.119(3) 0.063(2) 0.064(2) -0.0158(17) 0.011(2) 0.002(2)
O3 0.124(3) 0.0475(17) 0.078(2) 0.0043(18) 0.010(2) -0.025(2)
O1 0.151(4) 0.063(2) 0.062(2) -0.0120(17) 0.044(2) -0.030(2)
C29 0.073(3) 0.043(2) 0.052(2) 0.004(2) 0.006(2) -0.007(2)
C4 0.051(2) 0.046(2) 0.061(3) 0.002(2) 0.007(2) 0.0068(19)
C19 0.052(2) 0.046(2) 0.051(2) 0.007(2) 0.0050(19) 0.0009(19)
C7 0.054(2) 0.041(2) 0.058(3) 0.0002(19) 0.004(2) 0.0038(19)
C25 0.056(2) 0.037(2) 0.051(2) -0.0005(17) 0.002(2) 0.0040(19)
C26 0.068(3) 0.043(2) 0.061(3) 0.004(2) -0.011(2) 0.000(2)
C24 0.055(3) 0.065(3) 0.088(4) 0.019(3) -0.004(3) 0.005(2)
C21 0.079(3) 0.051(3) 0.079(3) 0.003(2) -0.016(3) -0.003(2)
C3 0.054(3) 0.056(3) 0.107(4) 0.011(3) -0.019(3) 0.000(2)
C11 0.110(5) 0.047(3) 0.057(3) -0.004(2) 0.025(3) -0.009(3)
C18 0.050(2) 0.041(2) 0.055(2) 0.0004(18) 0.001(2) 0.0097(18)
C2 0.071(3) 0.043(3) 0.135(5) 0.010(3) -0.024(3) 0.000(2)
C10 0.092(4) 0.059(3) 0.052(3) -0.001(2) 0.000(3) 0.000(3)
C9 0.069(3) 0.049(2) 0.060(3) -0.001(2) 0.002(2) 0.005(2)
C31 0.096(4) 0.123(5) 0.071(4) 0.020(4) -0.016(3) -0.010(4)
C20 0.063(3) 0.049(2) 0.076(3) -0.004(2) -0.020(3) 0.005(2)
C1 0.063(3) 0.061(3) 0.093(4) 0.011(3) 0.000(3) 0.018(2)
C5 0.055(3) 0.074(3) 0.153(6) 0.046(4) 0.005(3) 0.002(3)
C13 0.063(3) 0.063(3) 0.061(3) -0.003(2) 0.011(2) -0.001(2)
C22 0.070(3) 0.075(4) 0.076(3) 0.015(3) -0.015(3) -0.018(3)
C8 0.060(3) 0.0353(19) 0.051(2) -0.0014(18) 0.007(2) 0.0013(18)
C6 0.043(3) 0.095(4) 0.176(7) 0.048(4) 0.007(4) 0.009(3)
C23 0.061(3) 0.081(4) 0.111(5) 0.018(3) -0.025(3) -0.009(3)
C30 0.093(4) 0.117(5) 0.073(4) 0.008(4) -0.024(3) -0.030(4)
C14 0.148(6) 0.071(4) 0.088(4) -0.031(3) 0.061(4) -0.033(4)
C27 0.204(9) 0.056(3) 0.105(5) 0.004(4) 0.007(6) -0.054(5)
C16 0.138(7) 0.070(4) 0.168(7) -0.024(4) -0.007(6) -0.020(5)
C12 0.079(3) 0.061(3) 0.080(4) -0.003(3) 0.026(3) -0.002(3)
C17 0.129(8) 0.089(6) 0.358(18) -0.079(8) -0.051(10) 0.018(5)
C28 0.359(18) 0.060(4) 0.181(9) 0.036(5) -0.091(11) -0.038(7)
C15 0.60(3) 0.160(9) 0.230(12) -0.132(9) 0.306(17) -0.200(13)

loop_
_atom_type_symbol
_atom_type_description
_atom_type_scat_dispersion_real
_atom_type_scat_dispersion_imag
_atom_type_scat_source
C C 0.0181 0.0091 'International Tables Vol C Tables 4.2.6.8 and 6.1.1.4'
H H 0.0000 0.0000 'International Tables Vol C Tables 4.2.6.8 and 6.1.1.4'
N N 0.0311 0.0180 'International Tables Vol C Tables 4.2.6.8 and 6.1.1.4'
O O 0.0492 0.0322 'International Tables Vol C Tables 4.2.6.8 and 6.1.1.4'
Br Br -0.6763 1.2805 'International Tables Vol C Tables 4.2.6.8 and 6.1.1.4'

loop_
_geom_angle_atom_site_label_1
_geom_angle_atom_site_label_2
_geom_angle_atom_site_label_3
_geom_angle
C7 N2 C25 105.1(3)
C7 N2 H200 113(3)
C25 N2 H200 111(3)
C8 N1 C18 118.3(3)
C8 N1 C7 119.1(3)
C18 N1 C7 110.2(3)
C29 O5 C30 117.3(4)
C26 O3 C27 117.2(5)
C11 O1 C14 116.9(4)
O4 C29 O5 126.3(4)
O4 C29 C25 123.4(4)
O5 C29 C25 110.3(4)
C5 C4 C3 117.7(4)
C5 C4 C7 119.3(4)
C3 C4 C7 122.9(4)
C20 C19 C24 118.5(4)
C20 C19 C18 121.4(4)
C24 C19 C18 120.2(4)
N2 C7 N1 105.2(3)
N2 C7 C4 110.4(4)
N1 C7 C4 114.6(3)
N2 C7 H7 108.8
N1 C7 H7 108.8
C4 C7 H7 108.8
N2 C25 C29 111.2(4)
N2 C25 C18 105.5(3)
C29 C25 C18 113.4(3)
N2 C25 C26 106.7(4)
C29 C25 C26 110.0(3)
C18 C25 C26 109.7(3)
O2 C26 O3 125.6(4)
O2 C26 C25 124.1(4)
O3 C26 C25 110.3(4)
C19 C24 C23 120.0(5)
C19 C24 H24 120.0
C23 C24 H24 120.0
C22 C21 C20 119.6(5)
C22 C21 H21 120.2
C20 C21 H21 120.2
C4 C3 C2 121.8(5)
C4 C3 H3 119.1
C2 C3 H3 119.1
C10 C11 C12 119.1(5)
C10 C11 O1 120.5(5)
C12 C11 O1 120.4(6)
N1 C18 C19 112.8(3)
N1 C18 C25 102.6(3)
C19 C18 C25 114.0(3)
N1 C18 H18 109.0
C19 C18 H18 109.0
C25 C18 H18 109.0
C1 C2 C3 118.6(5)
C1 C2 H2 120.7
C3 C2 H2 120.7
C11 C10 C9 121.6(5)
C11 C10 H10 119.2
C9 C10 H10 119.2
C8 C9 C10 119.4(5)
C8 C9 H9 120.3
C10 C9 H9 120.3
C30 C31 H31A 109.5
C30 C31 H31B 109.5
H31A C31 H31B 109.5
C30 C31 H31C 109.5
H31A C31 H31C 109.5
H31B C31 H31C 109.5
C19 C20 C21 121.4(4)
C19 C20 H20 119.3
C21 C20 H20 119.3
C2 C1 C6 121.0(5)
C2 C1 Br1 119.0(4)
C6 C1 Br1 119.9(4)
C4 C5 C6 121.0(5)
C4 C5 H5 119.5
C6 C5 H5 119.5
C12 C13 C8 120.1(5)
C12 C13 H13 119.9
C8 C13 H13 119.9
C21 C22 C23 120.7(5)
C21 C22 Br2 119.1(4)
C23 C22 Br2 120.2(4)
C9 C8 C13 118.5(4)
C9 C8 N1 120.4(4)
C13 C8 N1 121.1(4)
C1 C6 C5 119.6(5)
C1 C6 H6 120.2
C5 C6 H6 120.2
C22 C23 C24 119.7(5)
C22 C23 H23 120.1
C24 C23 H23 120.1
O5 C30 C31 111.5(5)
O5 C30 H30A 109.3
C31 C30 H30A 109.3
O5 C30 H30B 109.3
C31 C30 H30B 109.3
H30A C30 H30B 108.0
O1 C14 C16 112.9(6)
O1 C14 C15 104.6(6)
C16 C14 C15 113.1(9)
O1 C14 C17 109.2(6)
C16 C14 C17 107.6(7)
C15 C14 C17 109.4(10)
C28 C27 O3 114.4(6)
C28 C27 H27A 108.7
O3 C27 H27A 108.7
C28 C27 H27B 108.7
O3 C27 H27B 108.7
H27A C27 H27B 107.6
C14 C16 H16A 109.5
C14 C16 H16B 109.5
H16A C16 H16B 109.5
C14 C16 H16C 109.5
H16A C16 H16C 109.5
H16B C16 H16C 109.5
C11 C12 C13 121.0(5)
C11 C12 H12 119.5
C13 C12 H12 119.5
C14 C17 H17A 109.5
C14 C17 H17B 109.5
H17A C17 H17B 109.5
C14 C17 H17C 109.5
H17A C17 H17C 109.5
H17B C17 H17C 109.5
C27 C28 H28A 109.5
C27 C28 H28B 109.5
H28A C28 H28B 109.5
C27 C28 H28C 109.5
H28A C28 H28C 109.5
H28B C28 H28C 109.5
C14 C15 H15A 109.5
C14 C15 H15B 109.5
H15A C15 H15B 109.5
C14 C15 H15C 109.5
H15A C15 H15C 109.5
H15B C15 H15C 109.5

loop_
_geom_bond_atom_site_label_1
_geom_bond_atom_site_label_2
_geom_bond_distance
Br1 C1 1.903(5)
Br2 C22 1.890(5)
N2 C7 1.464(5)
N2 C25 1.471(5)
N2 H200 0.92(5)
N1 C8 1.418(5)
N1 C18 1.470(5)
N1 C7 1.484(5)
O5 C29 1.332(5)
O5 C30 1.459(6)
O2 C26 1.180(5)
O4 C29 1.200(5)
O3 C26 1.318(5)
O3 C27 1.466(6)
O1 C11 1.397(6)
O1 C14 1.452(6)
C29 C25 1.512(6)
C4 C5 1.367(6)
C4 C3 1.373(6)
C4 C7 1.510(6)
C19 C20 1.373(6)
C19 C24 1.381(6)
C19 C18 1.538(6)
C7 H7 0.9800
C25 C18 1.549(6)
C25 C26 1.551(6)
C24 C23 1.394(7)
C24 H24 0.9300
C21 C22 1.349(7)
C21 C20 1.384(6)
C21 H21 0.9300
C3 C2 1.396(6)
C3 H3 0.9300
C11 C10 1.361(8)
C11 C12 1.366(8)
C18 H18 0.9800
C2 C1 1.354(7)
C2 H2 0.9300
C10 C9 1.393(6)
C10 H10 0.9300
C9 C8 1.389(6)
C9 H9 0.9300
C31 C30 1.480(8)
C31 H31A 0.9600
C31 H31B 0.9600
C31 H31C 0.9600
C20 H20 0.9300
C1 C6 1.361(7)
C5 C6 1.391(7)
C5 H5 0.9300
C13 C12 1.384(7)
C13 C8 1.399(6)
C13 H13 0.9300
C22 C23 1.371(8)
C6 H6 0.9300
C23 H23 0.9300
C30 H30A 0.9700
C30 H30B 0.9700
C14 C16 1.462(10)
C14 C15 1.469(9)
C14 C17 1.553(12)
C27 C28 1.309(10)
C27 H27A 0.9700
C27 H27B 0.9700
C16 H16A 0.9600
C16 H16B 0.9600
C16 H16C 0.9600
C12 H12 0.9300
C17 H17A 0.9600
C17 H17B 0.9600
C17 H17C 0.9600
C28 H28A 0.9600
C28 H28B 0.9600
C28 H28C 0.9600
C15 H15A 0.9600
C15 H15B 0.9600
C15 H15C 0.9600

loop_
_geom_torsion_atom_site_label_1
_geom_torsion_atom_site_label_2
_geom_torsion_atom_site_label_3
_geom_torsion_atom_site_label_4
_geom_torsion
C30 O5 C29 O4 -2.5(7)
C30 O5 C29 C25 176.5(4)
C25 N2 C7 N1 -30.2(4)
C25 N2 C7 C4 -154.4(3)
C8 N1 C7 N2 156.4(3)
C18 N1 C7 N2 14.8(4)
C8 N1 C7 C4 -82.1(5)
C18 N1 C7 C4 136.3(4)
C5 C4 C7 N2 -78.2(6)
C3 C4 C7 N2 104.8(5)
C5 C4 C7 N1 163.2(5)
C3 C4 C7 N1 -13.8(7)
C7 N2 C25 C29 157.6(3)
C7 N2 C25 C18 34.2(4)
C7 N2 C25 C26 -82.4(4)
O4 C29 C25 N2 -10.4(6)
O5 C29 C25 N2 170.6(3)
O4 C29 C25 C18 108.3(5)
O5 C29 C25 C18 -70.7(4)
O4 C29 C25 C26 -128.3(5)
O5 C29 C25 C26 52.6(5)
C27 O3 C26 O2 6.1(8)
C27 O3 C26 C25 -175.5(5)
N2 C25 C26 O2 99.9(5)
C29 C25 C26 O2 -139.4(5)
C18 C25 C26 O2 -13.9(6)
N2 C25 C26 O3 -78.6(4)
C29 C25 C26 O3 42.1(5)
C18 C25 C26 O3 167.6(4)
C20 C19 C24 C23 3.4(7)
C18 C19 C24 C23 -177.4(5)
C5 C4 C3 C2 6.0(9)
C7 C4 C3 C2 -177.0(5)
C14 O1 C11 C10 -85.0(7)
C14 O1 C11 C12 98.5(7)
C8 N1 C18 C19 100.8(4)
C7 N1 C18 C19 -117.3(4)
C8 N1 C18 C25 -136.1(3)
C7 N1 C18 C25 5.9(4)
C20 C19 C18 N1 28.9(5)
C24 C19 C18 N1 -150.4(4)
C20 C19 C18 C25 -87.7(5)
C24 C19 C18 C25 93.1(5)
N2 C25 C18 N1 -24.4(4)
C29 C25 C18 N1 -146.3(3)
C26 C25 C18 N1 90.2(4)
N2 C25 C18 C19 97.9(4)
C29 C25 C18 C19 -24.0(5)
C26 C25 C18 C19 -147.5(3)
C4 C3 C2 C1 -1.2(9)
C12 C11 C10 C9 -5.3(7)
O1 C11 C10 C9 178.1(4)
C11 C10 C9 C8 1.2(7)
C24 C19 C20 C21 -3.1(7)
C18 C19 C20 C21 177.7(5)
C22 C21 C20 C19 0.6(8)
C3 C2 C1 C6 -4.2(10)
C3 C2 C1 Br1 -179.2(4)
C3 C4 C5 C6 -5.5(10)
C7 C4 C5 C6 177.4(6)
C20 C21 C22 C23 1.7(9)
C20 C21 C22 Br2 -178.9(4)
C10 C9 C8 C13 3.3(6)
C10 C9 C8 N1 -178.1(4)
C12 C13 C8 C9 -3.6(7)
C12 C13 C8 N1 177.7(4)
C18 N1 C8 C9 155.5(4)
C7 N1 C8 C9 17.0(5)
C18 N1 C8 C13 -25.9(5)
C7 N1 C8 C13 -164.4(4)
C2 C1 C6 C5 4.6(11)
Br1 C1 C6 C5 179.6(5)
C4 C5 C6 C1 0.3(11)
C21 C22 C23 C24 -1.3(9)
Br2 C22 C23 C24 179.2(4)
C19 C24 C23 C22 -1.2(9)
C29 O5 C30 C31 83.7(7)
C11 O1 C14 C16 63.0(9)
C11 O1 C14 C15 -173.7(9)
C11 O1 C14 C17 -56.7(9)
C26 O3 C27 C28 133.5(9)
C10 C11 C12 C13 5.0(8)
O1 C11 C12 C13 -178.5(4)
C8 C13 C12 C11 -0.5(8)

loop_
_cod_related_entry_id
_cod_related_entry_database
_cod_related_entry_code
1 ChemSpider 30651521
